data_7109814
loop_
_publ_author_name
'Michael Wagner'
'Thomas Zoller'
'Wolf Hiller'
'Marc H. Prosenc'
'Klaus Jurkschat'

_publ_section_title
;
 NHC to aNHC rearrangement by an organotin sulphide cation
;
_journal_name_full Chem.Commun.
_journal_page_first 8925
_journal_paper_doi 10.1039/c3cc45687k
_journal_volume 49
_journal_year 2013
_chemical_formula_moiety 'C66 H118 N4 O12 P4 S2 Sn2, 2(C24 H20 B), 2(C2 H3 N)'
_chemical_formula_sum 'C118 H164 B2 N6 O12 P4 S2 Sn2'
_chemical_formula_weight 2305.55
_chemical_melting_point 444
_chemical_name_systematic
; 
{[2,6-Bis(diisopropoxyphosphonyl)-4-tert-butyl]phenyl}-tin-
[1,3-bis(tert-butyl)imidazol-4-ylidene] sulfide 
diacetonitrile solvate
;
_space_group_IT_number 2
_symmetry_cell_setting triclinic
_symmetry_space_group_name_Hall '-P 1'
_symmetry_space_group_name_H-M 'P -1'
_atom_sites_solution_hydrogens geom
_atom_sites_solution_primary direct
_atom_sites_solution_secondary difmap
_audit_creation_method SHELXL-97
_cell_angle_alpha 96.224(3)
_cell_angle_beta 109.497(3)
_cell_angle_gamma 113.712(4)
_cell_formula_units_Z 1
_cell_length_a 14.6717(5)
_cell_length_b 14.8353(6)
_cell_length_c 16.5591(6)
_cell_measurement_reflns_used 15533
_cell_measurement_temperature 173(2)
_cell_measurement_theta_max 29.6000
_cell_measurement_theta_min 2.5110
_cell_volume 2985.3(2)
_computing_cell_refinement 'CrysAlisPro, Agilent Technologies, Version 1.171.36.24''
_computing_data_collection 'CrysAlisPro, Agilent Technologies, Version 1.171.36.24''
_computing_data_reduction 'CrysAlisPro, Agilent Technologies, Version 1.171.36.24''
_computing_molecular_graphics 'SHELXP-97 (Sheldrick, 1997)'
_computing_publication_material 'enCIFer Version 1.4'
_computing_structure_refinement 'SHELXL-97 (Sheldrick, 1997)'
_computing_structure_solution 'SHELXS-97 (Sheldrick, 1990)'
_diffrn_ambient_temperature 173(2)
_diffrn_measured_fraction_theta_full 0.999
_diffrn_measured_fraction_theta_max 0.999
_diffrn_measurement_device_type 'XcaliburS CCD Diffractometer'
_diffrn_measurement_method '\w und \y scan'
_diffrn_radiation_monochromator graphite
_diffrn_radiation_source 'fine-focus sealed tube'
_diffrn_radiation_type MoK\a
_diffrn_radiation_wavelength 0.71073
_diffrn_reflns_av_R_equivalents 0.0323
_diffrn_reflns_av_sigmaI/netI 0.0344
_diffrn_reflns_limit_h_max 17
_diffrn_reflns_limit_h_min -17
_diffrn_reflns_limit_k_max 17
_diffrn_reflns_limit_k_min -17
_diffrn_reflns_limit_l_max 20
_diffrn_reflns_limit_l_min -19
_diffrn_reflns_number 35574
_diffrn_reflns_theta_full 25.50
_diffrn_reflns_theta_max 25.50
_diffrn_reflns_theta_min 2.31
_exptl_absorpt_coefficient_mu 0.566
_exptl_absorpt_correction_T_max 1.00000
_exptl_absorpt_correction_T_min 0.95513
_exptl_absorpt_correction_type multi-scan
_exptl_absorpt_process_details
;
CrysAlisPro, Agilent Technologies,
Version 1.171.36.24 (release 03-12-2012 CrysAlis171 .NET)
(compiled Dec  3 2012,18:21:49)
Empirical absorption correction using spherical harmonics,
 implemented in SCALE3 ABSPACK scaling algorithm.
;
_exptl_crystal_colour colourless
_exptl_crystal_density_diffrn 1.282
_exptl_crystal_density_method 'not measured'
_exptl_crystal_description plate
_exptl_crystal_F_000 1212
_exptl_crystal_size_max 0.40
_exptl_crystal_size_mid 0.23
_exptl_crystal_size_min 0.08
_refine_diff_density_max 0.544
_refine_diff_density_min -0.518
_refine_diff_density_rms 0.056
_refine_ls_extinction_method none
_refine_ls_goodness_of_fit_ref 1.144
_refine_ls_hydrogen_treatment constr
_refine_ls_matrix_type full
_refine_ls_number_parameters 669
_refine_ls_number_reflns 11099
_refine_ls_number_restraints 0
_refine_ls_restrained_S_all 1.144
_refine_ls_R_factor_all 0.0345
_refine_ls_R_factor_gt 0.0279
_refine_ls_shift/su_max 0.004
_refine_ls_shift/su_mean 0.000
_refine_ls_structure_factor_coef Fsqd
_refine_ls_weighting_details 'calc w=1/[\s^2^(Fo^2^)+(0.0400P)^2^+0.0000P] where P=(Fo^2^+2Fc^2^)/3'
_refine_ls_weighting_scheme calc
_refine_ls_wR_factor_gt 0.0737
_refine_ls_wR_factor_ref 0.0759
_reflns_number_gt 9808
_reflns_number_total 11099
_reflns_threshold_expression >2sigma(I)
_cod_data_source_file c3cc45687k.txt
_cod_data_source_block 2408_compound1*2(CH3CN)
_cod_original_cell_volume 2985.28(19)
_cod_database_code 7109814

loop_
_symmetry_equiv_pos_as_xyz
'x, y, z'
'-x, -y, -z'

loop_
_atom_site_label
_atom_site_type_symbol
_atom_site_fract_x
_atom_site_fract_y
_atom_site_fract_z
_atom_site_U_iso_or_equiv
_atom_site_adp_type
_atom_site_occupancy
_atom_site_symmetry_multiplicity
_atom_site_calc_flag
_atom_site_refinement_flags
_atom_site_disorder_assembly
_atom_site_disorder_group
Sn1 Sn 0.628713(10) 0.072195(10) 0.085774(8) 0.01462(5) Uani 1 1 d . . .
S1 S 0.52888(4) -0.09869(4) -0.01858(3) 0.01773(11) Uani 1 1 d . . .
P1 P 0.81803(4) 0.01164(4) 0.04071(3) 0.01626(11) Uani 1 1 d . . .
O1'' O 0.94294(11) 0.03892(11) 0.07884(9) 0.0219(3) Uani 1 1 d . . .
O1' O 0.76692(11) -0.07148(10) -0.05023(9) 0.0207(3) Uani 1 1 d . . .
O1 O 0.76906(11) -0.01526(10) 0.10470(9) 0.0185(3) Uani 1 1 d . . .
N1 N 0.80667(13) 0.09745(13) 0.35847(11) 0.0184(4) Uani 1 1 d . . .
C1 C 0.75878(14) 0.16401(15) 0.04954(12) 0.0140(4) Uani 1 1 d . . .
B1 B 0.61692(19) 0.63541(18) 0.36767(16) 0.0197(5) Uani 1 1 d . . .
N1L N 0.6999(2) 0.1606(2) 0.54127(17) 0.0586(7) Uani 1 1 d . . .
C2L C 0.6713(2) 0.2179(2) 0.55772(17) 0.0401(6) Uani 1 1 d . . .
C1L C 0.6341(2) 0.2902(2) 0.5790(2) 0.0520(8) Uani 1 1 d . . .
H1A H 0.5570 0.2542 0.5638 0.062 Uiso 1 1 calc R . .
H1B H 0.6478 0.3394 0.5457 0.062 Uiso 1 1 calc R . .
H1C H 0.6726 0.3250 0.6417 0.062 Uiso 1 1 calc R . .
P2 P 0.74083(4) 0.32814(4) 0.11684(3) 0.01552(11) Uani 1 1 d . . .
O2' O 0.67476(11) 0.37296(11) 0.05585(9) 0.0217(3) Uani 1 1 d . . .
O2 O 0.68803(11) 0.25767(10) 0.16291(9) 0.0183(3) Uani 1 1 d . . .
O2'' O 0.84795(11) 0.42700(10) 0.18492(9) 0.0195(3) Uani 1 1 d . . .
N2 N 0.63121(13) 0.03432(13) 0.27977(11) 0.0175(4) Uani 1 1 d . . .
C2 C 0.81100(15) 0.12206(15) 0.01148(13) 0.0158(4) Uani 1 1 d . . .
C3 C 0.86426(16) 0.17148(15) -0.03827(13) 0.0186(4) Uani 1 1 d . . .
H3A H 0.8982 0.1422 -0.0624 0.022 Uiso 1 1 calc R . .
C4 C 0.86869(15) 0.26384(15) -0.05346(13) 0.0183(4) Uani 1 1 d . A .
C5 C 0.82954(15) 0.31142(15) -0.00586(13) 0.0181(4) Uani 1 1 d . . .
H5A H 0.8388 0.3767 -0.0083 0.022 Uiso 1 1 calc R . .
C6 C 0.77705(15) 0.26325(15) 0.04511(13) 0.0155(4) Uani 1 1 d . . .
C7 C 0.91629(17) 0.31014(16) -0.11719(14) 0.0227(5) Uani 1 1 d . . .
C8 C 0.8962(4) 0.4027(3) -0.1354(3) 0.0449(11) Uani 0.744(4) 1 d P A 1
H8A H 0.8930 0.4364 -0.0843 0.067 Uiso 0.744(4) 1 calc PR A 1
H8B H 0.8282 0.3787 -0.1865 0.067 Uiso 0.744(4) 1 calc PR A 1
H8C H 0.9548 0.4503 -0.1467 0.067 Uiso 0.744(4) 1 calc PR A 1
C9 C 1.0405(3) 0.3488(4) -0.0772(3) 0.0487(12) Uani 0.744(4) 1 d P A 1
H9A H 1.0754 0.4087 -0.0276 0.073 Uiso 0.744(4) 1 calc PR A 1
H9B H 1.0675 0.3658 -0.1218 0.073 Uiso 0.744(4) 1 calc PR A 1
H9C H 1.0561 0.2961 -0.0573 0.073 Uiso 0.744(4) 1 calc PR A 1
C10 C 0.8608(3) 0.2292(3) -0.2070(2) 0.0423(9) Uani 0.744(4) 1 d P A 1
H10A H 0.7901 0.2232 -0.2403 0.063 Uiso 0.744(4) 1 calc PR A 1
H10B H 0.8526 0.1643 -0.1971 0.063 Uiso 0.744(4) 1 calc PR A 1
H10C H 0.9049 0.2491 -0.2400 0.063 Uiso 0.744(4) 1 calc PR A 1
C8' C 0.8417(11) 0.3404(10) -0.1739(9) 0.0449(11) Uani 0.256(4) 1 d P A 2
H8'A H 0.8332 0.3890 -0.1378 0.067 Uiso 0.256(4) 1 calc PR A 2
H8'B H 0.7719 0.2811 -0.2077 0.067 Uiso 0.256(4) 1 calc PR A 2
H8'C H 0.8703 0.3712 -0.2139 0.067 Uiso 0.256(4) 1 calc PR A 2
C9' C 1.0267(10) 0.3942(11) -0.0627(9) 0.0487(12) Uani 0.256(4) 1 d P A 2
H9'A H 1.0228 0.4443 -0.0240 0.073 Uiso 0.256(4) 1 calc PR A 2
H9'B H 1.0584 0.4256 -0.1010 0.073 Uiso 0.256(4) 1 calc PR A 2
H9'C H 1.0711 0.3677 -0.0275 0.073 Uiso 0.256(4) 1 calc PR A 2
C10' C 0.9328(11) 0.2295(8) -0.1768(7) 0.0423(9) Uani 0.256(4) 1 d P A 2
H10D H 0.8626 0.1743 -0.2172 0.063 Uiso 0.256(4) 1 calc PR A 2
H10E H 0.9741 0.2027 -0.1385 0.063 Uiso 0.256(4) 1 calc PR A 2
H10F H 0.9714 0.2635 -0.2102 0.063 Uiso 0.256(4) 1 calc PR A 2
C11 C 0.71769(18) -0.18204(16) -0.05543(15) 0.0256(5) Uani 1 1 d . . .
H11A H 0.6677 -0.1964 -0.0258 0.031 Uiso 1 1 calc R . .
C12 C 0.65290(19) -0.23795(18) -0.15330(16) 0.0344(6) Uani 1 1 d . . .
H12A H 0.5981 -0.2170 -0.1784 0.052 Uiso 1 1 calc R . .
H12B H 0.6183 -0.3105 -0.1608 0.052 Uiso 1 1 calc R . .
H12C H 0.7010 -0.2220 -0.1831 0.052 Uiso 1 1 calc R . .
C13 C 0.8052(2) -0.21076(18) -0.00994(16) 0.0379(6) Uani 1 1 d . . .
H13A H 0.8425 -0.1739 0.0523 0.057 Uiso 1 1 calc R . .
H13B H 0.8565 -0.1936 -0.0367 0.057 Uiso 1 1 calc R . .
H13C H 0.7724 -0.2831 -0.0164 0.057 Uiso 1 1 calc R . .
C14 C 1.01143(17) 0.07588(17) 0.17530(14) 0.0256(5) Uani 1 1 d . . .
H14A H 0.9641 0.0569 0.2072 0.031 Uiso 1 1 calc R . .
C15 C 1.08019(19) 0.0213(2) 0.19323(17) 0.0387(6) Uani 1 1 d . . .
H15A H 1.0334 -0.0514 0.1742 0.058 Uiso 1 1 calc R . .
H15B H 1.1256 0.0425 0.2560 0.058 Uiso 1 1 calc R . .
H15C H 1.1254 0.0382 0.1609 0.058 Uiso 1 1 calc R . .
C16 C 1.0773(2) 0.18990(19) 0.20238(18) 0.0399(6) Uani 1 1 d . . .
H16A H 1.0290 0.2201 0.1892 0.060 Uiso 1 1 calc R . .
H16B H 1.1223 0.2091 0.1701 0.060 Uiso 1 1 calc R . .
H16C H 1.1228 0.2139 0.2653 0.060 Uiso 1 1 calc R . .
C21 C 0.6162(2) 0.4188(2) 0.08902(17) 0.0416(7) Uani 1 1 d . . .
H21A H 0.6073 0.3961 0.1406 0.050 Uiso 1 1 calc R . .
C22 C 0.6823(2) 0.5321(2) 0.1155(2) 0.0739(12) Uani 1 1 d . . .
H22A H 0.7511 0.5528 0.1644 0.111 Uiso 1 1 calc R . .
H22B H 0.6435 0.5635 0.1333 0.111 Uiso 1 1 calc R . .
H22C H 0.6948 0.5534 0.0658 0.111 Uiso 1 1 calc R . .
C23 C 0.5067(2) 0.3794(2) 0.0134(2) 0.0557(9) Uani 1 1 d . . .
H23A H 0.4676 0.3061 0.0000 0.084 Uiso 1 1 calc R . .
H23B H 0.5163 0.3974 -0.0383 0.084 Uiso 1 1 calc R . .
H23C H 0.4661 0.4092 0.0298 0.084 Uiso 1 1 calc R . .
C24 C 0.91015(17) 0.42545(16) 0.27452(14) 0.0242(5) Uani 1 1 d . . .
H24A H 0.8595 0.3780 0.2950 0.029 Uiso 1 1 calc R . .
C25 C 0.9624(2) 0.53221(19) 0.33444(16) 0.0402(6) Uani 1 1 d . . .
H25A H 0.9066 0.5502 0.3349 0.060 Uiso 1 1 calc R . .
H25B H 1.0090 0.5796 0.3128 0.060 Uiso 1 1 calc R . .
H25C H 1.0051 0.5351 0.3939 0.060 Uiso 1 1 calc R . .
C26 C 0.9903(2) 0.3885(2) 0.26989(17) 0.0405(7) Uani 1 1 d . . .
H26A H 0.9513 0.3197 0.2314 0.061 Uiso 1 1 calc R . .
H26B H 1.0333 0.3897 0.3286 0.061 Uiso 1 1 calc R . .
H26C H 1.0376 0.4326 0.2467 0.061 Uiso 1 1 calc R . .
C27 C 0.70855(16) 0.05272(16) 0.35980(13) 0.0204(4) Uani 1 1 d . . .
H27A H 0.6957 0.0367 0.4090 0.024 Uiso 1 1 calc R . .
C28 C 0.79017(16) 0.10789(15) 0.27377(13) 0.0177(4) Uani 1 1 d . . .
H28A H 0.8452 0.1372 0.2544 0.021 Uiso 1 1 calc R . .
C29 C 0.68189(15) 0.06910(14) 0.22306(12) 0.0150(4) Uani 1 1 d . . .
C31 C 0.91406(16) 0.13689(16) 0.43788(13) 0.0224(5) Uani 1 1 d . . .
C32 C 0.9446(2) 0.24511(19) 0.48544(17) 0.0420(7) Uani 1 1 d . . .
H32A H 0.8901 0.2431 0.5060 0.063 Uiso 1 1 calc R . .
H32B H 0.9486 0.2866 0.4449 0.063 Uiso 1 1 calc R . .
H32C H 1.0143 0.2740 0.5355 0.063 Uiso 1 1 calc R . .
C33 C 0.99901(18) 0.1369(2) 0.40463(16) 0.0366(6) Uani 1 1 d . . .
H33A H 1.0080 0.1823 0.3675 0.055 Uiso 1 1 calc R . .
H33B H 0.9751 0.0687 0.3707 0.055 Uiso 1 1 calc R . .
H33C H 1.0675 0.1598 0.4547 0.055 Uiso 1 1 calc R . .
C34 C 0.8998(2) 0.0660(2) 0.49710(17) 0.0419(7) Uani 1 1 d . . .
H34A H 0.8465 0.0668 0.5182 0.063 Uiso 1 1 calc R . .
H34B H 0.9684 0.0889 0.5471 0.063 Uiso 1 1 calc R . .
H34C H 0.8754 -0.0025 0.4636 0.063 Uiso 1 1 calc R . .
C35 C 0.51085(16) -0.01260(17) 0.25884(14) 0.0231(5) Uani 1 1 d . . .
C36 C 0.44996(17) -0.10436(18) 0.17725(15) 0.0296(5) Uani 1 1 d . . .
H36A H 0.4737 -0.1548 0.1901 0.044 Uiso 1 1 calc R . .
H36B H 0.4648 -0.0830 0.1283 0.044 Uiso 1 1 calc R . .
H36C H 0.3728 -0.1334 0.1616 0.044 Uiso 1 1 calc R . .
C37 C 0.49298(18) -0.0468(2) 0.33835(15) 0.0381(6) Uani 1 1 d . . .
H37A H 0.5144 -0.0994 0.3474 0.057 Uiso 1 1 calc R . .
H37B H 0.4170 -0.0733 0.3268 0.057 Uiso 1 1 calc R . .
H37C H 0.5362 0.0106 0.3909 0.057 Uiso 1 1 calc R . .
C38 C 0.47598(19) 0.0700(2) 0.24298(16) 0.0347(6) Uani 1 1 d . . .
H38A H 0.4874 0.0910 0.1928 0.052 Uiso 1 1 calc R . .
H38B H 0.5186 0.1279 0.2951 0.052 Uiso 1 1 calc R . .
H38C H 0.3999 0.0431 0.2310 0.052 Uiso 1 1 calc R . .
C41 C 0.65783(16) 0.54868(15) 0.38839(13) 0.0194(4) Uani 1 1 d . . .
C42 C 0.74023(19) 0.56103(18) 0.46869(15) 0.0323(6) Uani 1 1 d . . .
H42A H 0.7706 0.6194 0.5157 0.039 Uiso 1 1 calc R . .
C43 C 0.7779(2) 0.4901(2) 0.48076(17) 0.0425(7) Uani 1 1 d . . .
H43A H 0.8329 0.5018 0.5353 0.051 Uiso 1 1 calc R . .
C44 C 0.7359(2) 0.40227(19) 0.41373(17) 0.0346(6) Uani 1 1 d . . .
H44A H 0.7615 0.3545 0.4226 0.042 Uiso 1 1 calc R . .
C45 C 0.65527(19) 0.38688(18) 0.33335(16) 0.0292(5) Uani 1 1 d . . .
H45A H 0.6262 0.3286 0.2867 0.035 Uiso 1 1 calc R . .
C46 C 0.61736(17) 0.45894(16) 0.32214(14) 0.0234(5) Uani 1 1 d . . .
H46A H 0.5620 0.4465 0.2675 0.028 Uiso 1 1 calc R . .
C51 C 0.48427(17) 0.57304(16) 0.29965(14) 0.0201(4) Uani 1 1 d . . .
C52 C 0.44175(18) 0.56249(19) 0.20863(15) 0.0307(5) Uani 1 1 d . . .
H52A H 0.4897 0.5946 0.1835 0.037 Uiso 1 1 calc R . .
C53 C 0.32990(19) 0.5056(2) 0.15298(16) 0.0367(6) Uani 1 1 d . . .
H53A H 0.3052 0.5020 0.0926 0.044 Uiso 1 1 calc R . .
C54 C 0.25682(18) 0.45536(18) 0.18698(16) 0.0312(5) Uani 1 1 d . . .
H54A H 0.1825 0.4173 0.1503 0.037 Uiso 1 1 calc R . .
C55 C 0.29571(19) 0.46233(18) 0.27673(16) 0.0314(5) Uani 1 1 d . . .
H55A H 0.2475 0.4280 0.3009 0.038 Uiso 1 1 calc R . .
C56 C 0.40614(18) 0.52013(17) 0.33094(15) 0.0284(5) Uani 1 1 d . . .
H56A H 0.4298 0.5241 0.3914 0.034 Uiso 1 1 calc R . .
C61 C 0.68863(17) 0.70813(15) 0.32052(13) 0.0211(5) Uani 1 1 d . . .
C62 C 0.6566(2) 0.77273(17) 0.27500(15) 0.0309(5) Uani 1 1 d . . .
H62A H 0.5924 0.7736 0.2716 0.037 Uiso 1 1 calc R . .
C63 C 0.7159(2) 0.83474(18) 0.23529(16) 0.0367(6) Uani 1 1 d . . .
H63A H 0.6906 0.8751 0.2051 0.044 Uiso 1 1 calc R . .
C64 C 0.8127(2) 0.83702(18) 0.24037(16) 0.0369(6) Uani 1 1 d . . .
H64A H 0.8533 0.8788 0.2140 0.044 Uiso 1 1 calc R . .
C65 C 0.84816(18) 0.77629(19) 0.28520(15) 0.0337(6) Uani 1 1 d . . .
H65A H 0.9134 0.7773 0.2895 0.040 Uiso 1 1 calc R . .
C66 C 0.78691(17) 0.71355(17) 0.32401(14) 0.0267(5) Uani 1 1 d . . .
H66A H 0.8128 0.6733 0.3537 0.032 Uiso 1 1 calc R . .
C71 C 0.63220(16) 0.70663(16) 0.45965(14) 0.0215(5) Uani 1 1 d . . .
C72 C 0.66473(18) 0.81179(17) 0.47631(15) 0.0285(5) Uani 1 1 d . . .
H72A H 0.6839 0.8448 0.4354 0.034 Uiso 1 1 calc R . .
C73 C 0.6697(2) 0.86944(19) 0.55171(17) 0.0369(6) Uani 1 1 d . . .
H73A H 0.6913 0.9391 0.5599 0.044 Uiso 1 1 calc R . .
C74 C 0.6427(2) 0.8232(2) 0.61380(16) 0.0359(6) Uani 1 1 d . . .
H74A H 0.6451 0.8610 0.6638 0.043 Uiso 1 1 calc R . .
C75 C 0.61195(19) 0.71999(19) 0.60110(15) 0.0333(6) Uani 1 1 d . . .
H75A H 0.5938 0.6878 0.6427 0.040 Uiso 1 1 calc R . .
C76 C 0.60827(18) 0.66435(18) 0.52623(14) 0.0277(5) Uani 1 1 d . . .
H76A H 0.5889 0.5952 0.5198 0.033 Uiso 1 1 calc R . .

loop_
_atom_site_aniso_label
_atom_site_aniso_U_11
_atom_site_aniso_U_22
_atom_site_aniso_U_33
_atom_site_aniso_U_23
_atom_site_aniso_U_13
_atom_site_aniso_U_12
Sn1 0.01277(8) 0.01717(8) 0.01098(8) 0.00409(6) 0.00474(6) 0.00444(6)
S1 0.0159(2) 0.0172(3) 0.0174(3) 0.0024(2) 0.0052(2) 0.0073(2)
P1 0.0192(3) 0.0181(3) 0.0175(3) 0.0079(2) 0.0103(2) 0.0114(2)
O1'' 0.0205(7) 0.0301(8) 0.0233(8) 0.0104(7) 0.0123(6) 0.0158(7)
O1' 0.0278(8) 0.0184(7) 0.0207(8) 0.0075(6) 0.0130(7) 0.0123(6)
O1 0.0189(7) 0.0216(8) 0.0205(8) 0.0095(6) 0.0109(6) 0.0115(6)
N1 0.0174(9) 0.0200(9) 0.0125(9) 0.0037(7) 0.0032(7) 0.0067(7)
C1 0.0111(9) 0.0163(10) 0.0117(10) 0.0032(8) 0.0033(8) 0.0051(8)
B1 0.0227(12) 0.0192(12) 0.0167(12) 0.0074(10) 0.0079(10) 0.0089(10)
N1L 0.0669(17) 0.0674(18) 0.0502(16) 0.0099(13) 0.0296(14) 0.0366(15)
C2L 0.0368(15) 0.0454(17) 0.0346(15) 0.0082(12) 0.0160(12) 0.0160(13)
C1L 0.0511(18) 0.0515(18) 0.063(2) 0.0175(15) 0.0275(16) 0.0293(15)
P2 0.0167(3) 0.0150(3) 0.0148(3) 0.0033(2) 0.0061(2) 0.0080(2)
O2' 0.0270(8) 0.0296(8) 0.0171(8) 0.0081(6) 0.0101(6) 0.0201(7)
O2 0.0208(7) 0.0163(7) 0.0174(7) 0.0030(6) 0.0091(6) 0.0077(6)
O2'' 0.0221(7) 0.0143(7) 0.0172(7) 0.0027(6) 0.0055(6) 0.0069(6)
N2 0.0158(8) 0.0217(9) 0.0131(9) 0.0051(7) 0.0066(7) 0.0065(7)
C2 0.0163(10) 0.0148(10) 0.0143(10) 0.0031(8) 0.0046(8) 0.0071(8)
C3 0.0189(10) 0.0223(11) 0.0208(11) 0.0085(9) 0.0115(9) 0.0118(9)
C4 0.0144(10) 0.0203(11) 0.0186(11) 0.0060(9) 0.0077(8) 0.0058(8)
C5 0.0180(10) 0.0143(10) 0.0185(11) 0.0044(8) 0.0069(9) 0.0050(8)
C6 0.0128(9) 0.0171(10) 0.0123(10) 0.0009(8) 0.0025(8) 0.0061(8)
C7 0.0269(11) 0.0245(12) 0.0264(12) 0.0140(10) 0.0182(10) 0.0134(10)
C8 0.076(3) 0.045(3) 0.061(3) 0.046(2) 0.054(3) 0.043(2)
C9 0.0298(18) 0.075(4) 0.062(3) 0.046(3) 0.0324(17) 0.025(2)
C10 0.064(3) 0.0388(18) 0.0261(19) 0.0143(15) 0.027(2) 0.018(2)
C8' 0.076(3) 0.045(3) 0.061(3) 0.046(2) 0.054(3) 0.043(2)
C9' 0.0298(18) 0.075(4) 0.062(3) 0.046(3) 0.0324(17) 0.025(2)
C10' 0.064(3) 0.0388(18) 0.0261(19) 0.0143(15) 0.027(2) 0.018(2)
C11 0.0358(13) 0.0174(11) 0.0295(13) 0.0092(9) 0.0182(11) 0.0134(10)
C12 0.0278(12) 0.0240(13) 0.0368(14) -0.0003(11) 0.0015(11) 0.0107(10)
C13 0.0585(17) 0.0267(13) 0.0280(13) 0.0051(10) 0.0091(12) 0.0271(13)
C14 0.0206(11) 0.0345(13) 0.0212(12) 0.0062(10) 0.0086(9) 0.0129(10)
C15 0.0285(13) 0.0460(16) 0.0404(15) 0.0145(13) 0.0065(11) 0.0219(12)
C16 0.0346(14) 0.0345(15) 0.0462(16) 0.0002(12) 0.0182(12) 0.0138(12)
C21 0.0710(19) 0.072(2) 0.0312(14) 0.0313(14) 0.0350(14) 0.0637(17)
C22 0.058(2) 0.065(2) 0.068(2) -0.0336(18) -0.0156(17) 0.0478(18)
C23 0.0332(15) 0.0432(17) 0.108(3) 0.0374(17) 0.0346(17) 0.0258(13)
C24 0.0241(11) 0.0218(12) 0.0168(11) 0.0010(9) 0.0026(9) 0.0076(9)
C25 0.0387(14) 0.0349(15) 0.0277(14) -0.0110(11) -0.0007(11) 0.0164(12)
C26 0.0400(15) 0.0413(15) 0.0350(15) 0.0029(12) 0.0019(12) 0.0271(13)
C27 0.0227(11) 0.0256(12) 0.0128(10) 0.0072(9) 0.0081(9) 0.0103(9)
C28 0.0199(10) 0.0177(10) 0.0133(10) 0.0054(8) 0.0073(8) 0.0063(9)
C29 0.0163(10) 0.0146(10) 0.0132(10) 0.0037(8) 0.0069(8) 0.0060(8)
C31 0.0183(10) 0.0262(12) 0.0149(11) 0.0032(9) 0.0003(9) 0.0092(9)
C32 0.0317(13) 0.0360(15) 0.0320(15) -0.0091(12) -0.0064(11) 0.0124(12)
C33 0.0234(12) 0.0548(17) 0.0253(13) 0.0080(12) 0.0044(10) 0.0181(12)
C34 0.0288(13) 0.0575(18) 0.0299(14) 0.0238(13) 0.0028(11) 0.0162(13)
C35 0.0138(10) 0.0347(13) 0.0194(11) 0.0088(10) 0.0093(9) 0.0080(9)
C36 0.0160(11) 0.0360(14) 0.0259(13) 0.0067(10) 0.0079(9) 0.0034(10)
C37 0.0233(12) 0.0586(18) 0.0257(13) 0.0169(12) 0.0144(10) 0.0083(12)
C38 0.0325(13) 0.0527(16) 0.0333(14) 0.0148(12) 0.0205(11) 0.0268(12)
C41 0.0198(10) 0.0184(11) 0.0202(11) 0.0088(9) 0.0108(9) 0.0061(9)
C42 0.0329(13) 0.0276(13) 0.0255(13) 0.0035(10) 0.0023(10) 0.0130(11)
C43 0.0414(15) 0.0485(17) 0.0320(15) 0.0124(13) 0.0000(12) 0.0279(13)
C44 0.0417(14) 0.0347(14) 0.0423(15) 0.0212(12) 0.0196(12) 0.0270(12)
C45 0.0353(13) 0.0254(12) 0.0321(13) 0.0079(10) 0.0177(11) 0.0160(11)
C46 0.0248(11) 0.0232(12) 0.0213(12) 0.0080(9) 0.0088(9) 0.0106(9)
C51 0.0255(11) 0.0171(11) 0.0201(11) 0.0047(9) 0.0089(9) 0.0127(9)
C52 0.0287(12) 0.0411(15) 0.0225(12) 0.0097(11) 0.0111(10) 0.0159(11)
C53 0.0341(14) 0.0479(16) 0.0211(13) 0.0072(11) 0.0038(11) 0.0195(12)
C54 0.0231(12) 0.0277(13) 0.0332(14) 0.0026(10) 0.0025(10) 0.0121(10)
C55 0.0310(13) 0.0251(12) 0.0358(14) 0.0095(11) 0.0161(11) 0.0089(10)
C56 0.0304(12) 0.0252(12) 0.0207(12) 0.0082(10) 0.0072(10) 0.0071(10)
C61 0.0258(11) 0.0161(10) 0.0158(11) 0.0014(8) 0.0076(9) 0.0061(9)
C62 0.0428(14) 0.0282(13) 0.0309(13) 0.0123(10) 0.0203(11) 0.0201(11)
C63 0.0574(17) 0.0257(13) 0.0333(14) 0.0161(11) 0.0247(13) 0.0186(12)
C64 0.0499(16) 0.0219(13) 0.0273(13) 0.0070(10) 0.0218(12) 0.0016(11)
C65 0.0233(12) 0.0371(14) 0.0280(13) 0.0026(11) 0.0120(10) 0.0031(11)
C66 0.0267(12) 0.0250(12) 0.0193(12) 0.0049(9) 0.0060(10) 0.0069(10)
C71 0.0195(10) 0.0213(11) 0.0211(11) 0.0057(9) 0.0075(9) 0.0080(9)
C72 0.0362(13) 0.0223(12) 0.0275(13) 0.0059(10) 0.0181(11) 0.0105(10)
C73 0.0430(15) 0.0252(13) 0.0401(15) 0.0006(11) 0.0200(12) 0.0136(12)
C74 0.0372(14) 0.0394(15) 0.0249(13) -0.0035(11) 0.0140(11) 0.0145(12)
C75 0.0353(13) 0.0390(15) 0.0201(12) 0.0073(11) 0.0116(10) 0.0125(12)
C76 0.0324(13) 0.0255(12) 0.0207(12) 0.0062(10) 0.0101(10) 0.0102(10)

loop_
_atom_type_symbol
_atom_type_description
_atom_type_scat_dispersion_real
_atom_type_scat_dispersion_imag
_atom_type_scat_source
C C 0.0033 0.0016 'International Tables Vol C Tables 4.2.6.8 and 6.1.1.4'
H H 0.0000 0.0000 'International Tables Vol C Tables 4.2.6.8 and 6.1.1.4'
B B 0.0013 0.0007 'International Tables Vol C Tables 4.2.6.8 and 6.1.1.4'
N N 0.0061 0.0033 'International Tables Vol C Tables 4.2.6.8 and 6.1.1.4'
O O 0.0106 0.0060 'International Tables Vol C Tables 4.2.6.8 and 6.1.1.4'
P P 0.1023 0.0942 'International Tables Vol C Tables 4.2.6.8 and 6.1.1.4'
S S 0.1246 0.1234 'International Tables Vol C Tables 4.2.6.8 and 6.1.1.4'
Sn Sn -0.6537 1.4246 'International Tables Vol C Tables 4.2.6.8 and 6.1.1.4'

loop_
_geom_angle_atom_site_label_1
_geom_angle_atom_site_label_2
_geom_angle_atom_site_label_3
_geom_angle
_geom_angle_site_symmetry_1
_geom_angle_site_symmetry_3
C29 Sn1 C1 114.78(7) . .
C29 Sn1 S1 119.62(5) . 2_655
C1 Sn1 S1 110.17(5) . 2_655
C29 Sn1 S1 112.50(5) . .
C1 Sn1 S1 107.24(5) . .
S1 Sn1 S1 89.247(18) 2_655 .
C29 Sn1 O2 80.13(6) . .
C1 Sn1 O2 75.32(6) . .
S1 Sn1 O2 74.46(3) 2_655 .
S1 Sn1 O2 163.15(3) . .
C29 Sn1 O1 75.59(6) . .
C1 Sn1 O1 71.52(6) . .
S1 Sn1 O1 158.98(3) 2_655 .
S1 Sn1 O1 70.72(3) . .
O2 Sn1 O1 124.84(4) . .
Sn1 S1 Sn1 90.753(18) 2_655 .
O1 P1 O1' 117.41(8) . .
O1 P1 O1'' 113.14(8) . .
O1' P1 O1'' 103.17(8) . .
O1 P1 C2 110.54(9) . .
O1' P1 C2 105.34(8) . .
O1'' P1 C2 106.34(8) . .
C14 O1'' P1 121.36(12) . .
C11 O1' P1 120.51(13) . .
P1 O1 Sn1 106.42(7) . .
C27 N1 C28 106.91(16) . .
C27 N1 C31 125.25(17) . .
C28 N1 C31 127.62(17) . .
C6 C1 C2 116.43(17) . .
C6 C1 Sn1 119.37(13) . .
C2 C1 Sn1 122.78(14) . .
C61 B1 C41 108.39(17) . .
C61 B1 C71 109.92(17) . .
C41 B1 C71 111.58(17) . .
C61 B1 C51 111.19(17) . .
C41 B1 C51 107.43(16) . .
C71 B1 C51 108.33(17) . .
N1L C2L C1L 179.4(3) . .
C2L C1L H1A 109.5 . .
C2L C1L H1B 109.5 . .
H1A C1L H1B 109.5 . .
C2L C1L H1C 109.5 . .
H1A C1L H1C 109.5 . .
H1B C1L H1C 109.5 . .
O2 P2 O2' 118.55(8) . .
O2 P2 O2'' 111.98(8) . .
O2' P2 O2'' 103.23(8) . .
O2 P2 C6 109.52(9) . .
O2' P2 C6 104.54(8) . .
O2'' P2 C6 108.36(8) . .
C21 O2' P2 119.84(13) . .
P2 O2 Sn1 110.55(7) . .
C24 O2'' P2 121.00(12) . .
C27 N2 C29 108.57(16) . .
C27 N2 C35 123.73(17) . .
C29 N2 C35 127.66(16) . .
C3 C2 C1 120.72(18) . .
C3 C2 P1 122.03(15) . .
C1 C2 P1 116.89(15) . .
C2 C3 C4 122.32(18) . .
C2 C3 H3A 118.8 . .
C4 C3 H3A 118.8 . .
C5 C4 C3 116.27(18) . .
C5 C4 C7 122.58(18) . .
C3 C4 C7 121.14(18) . .
C6 C5 C4 121.49(19) . .
C6 C5 H5A 119.3 . .
C4 C5 H5A 119.3 . .
C5 C6 C1 121.60(18) . .
C5 C6 P2 122.20(15) . .
C1 C6 P2 115.94(15) . .
C8' C7 C9' 114.7(7) . .
C8' C7 C10 76.4(5) . .
C9' C7 C10 135.5(6) . .
C8' C7 C4 107.6(5) . .
C9' C7 C4 107.5(5) . .
C10 C7 C4 109.3(2) . .
C8' C7 C9 136.1(5) . .
C9' C7 C9 31.3(5) . .
C10 C7 C9 110.6(3) . .
C4 C7 C9 110.1(2) . .
C8' C7 C8 35.3(5) . .
C9' C7 C8 80.6(5) . .
C10 C7 C8 107.2(2) . .
C4 C7 C8 112.2(2) . .
C9 C7 C8 107.5(3) . .
C8' C7 C10' 110.2(6) . .
C9' C7 C10' 105.2(7) . .
C10 C7 C10' 37.1(4) . .
C4 C7 C10' 111.7(4) . .
C9 C7 C10' 75.6(5) . .
C8 C7 C10' 131.4(4) . .
C7 C8 H8A 109.5 . .
C7 C8 H8B 109.5 . .
H8A C8 H8B 109.5 . .
C7 C8 H8C 109.5 . .
H8A C8 H8C 109.5 . .
H8B C8 H8C 109.5 . .
C7 C9 H9A 109.5 . .
C7 C9 H9B 109.5 . .
H9A C9 H9B 109.5 . .
C7 C9 H9C 109.5 . .
H9A C9 H9C 109.5 . .
H9B C9 H9C 109.5 . .
C7 C10 H10A 109.5 . .
C7 C10 H10B 109.5 . .
H10A C10 H10B 109.5 . .
C7 C10 H10C 109.5 . .
H10A C10 H10C 109.5 . .
H10B C10 H10C 109.5 . .
C7 C8' H8'A 109.5 . .
C7 C8' H8'B 109.5 . .
H8'A C8' H8'B 109.5 . .
C7 C8' H8'C 109.5 . .
H8'A C8' H8'C 109.5 . .
H8'B C8' H8'C 109.5 . .
C7 C9' H9'A 109.5 . .
C7 C9' H9'B 109.5 . .
H9'A C9' H9'B 109.5 . .
C7 C9' H9'C 109.5 . .
H9'A C9' H9'C 109.5 . .
H9'B C9' H9'C 109.5 . .
C7 C10' H10D 109.5 . .
C7 C10' H10E 109.5 . .
H10D C10' H10E 109.5 . .
C7 C10' H10F 109.5 . .
H10D C10' H10F 109.5 . .
H10E C10' H10F 109.5 . .
O1' C11 C13 110.44(18) . .
O1' C11 C12 105.74(17) . .
C13 C11 C12 113.33(19) . .
O1' C11 H11A 109.1 . .
C13 C11 H11A 109.1 . .
C12 C11 H11A 109.1 . .
C11 C12 H12A 109.5 . .
C11 C12 H12B 109.5 . .
H12A C12 H12B 109.5 . .
C11 C12 H12C 109.5 . .
H12A C12 H12C 109.5 . .
H12B C12 H12C 109.5 . .
C11 C13 H13A 109.5 . .
C11 C13 H13B 109.5 . .
H13A C13 H13B 109.5 . .
C11 C13 H13C 109.5 . .
H13A C13 H13C 109.5 . .
H13B C13 H13C 109.5 . .
O1'' C14 C16 109.53(19) . .
O1'' C14 C15 106.64(18) . .
C16 C14 C15 113.45(19) . .
O1'' C14 H14A 109.0 . .
C16 C14 H14A 109.0 . .
C15 C14 H14A 109.0 . .
C14 C15 H15A 109.5 . .
C14 C15 H15B 109.5 . .
H15A C15 H15B 109.5 . .
C14 C15 H15C 109.5 . .
H15A C15 H15C 109.5 . .
H15B C15 H15C 109.5 . .
C14 C16 H16A 109.5 . .
C14 C16 H16B 109.5 . .
H16A C16 H16B 109.5 . .
C14 C16 H16C 109.5 . .
H16A C16 H16C 109.5 . .
H16B C16 H16C 109.5 . .
C22 C21 O2' 108.0(2) . .
C22 C21 C23 113.3(2) . .
O2' C21 C23 105.5(2) . .
C22 C21 H21A 110.0 . .
O2' C21 H21A 110.0 . .
C23 C21 H21A 110.0 . .
C21 C22 H22A 109.5 . .
C21 C22 H22B 109.5 . .
H22A C22 H22B 109.5 . .
C21 C22 H22C 109.5 . .
H22A C22 H22C 109.5 . .
H22B C22 H22C 109.5 . .
C21 C23 H23A 109.5 . .
C21 C23 H23B 109.5 . .
H23A C23 H23B 109.5 . .
C21 C23 H23C 109.5 . .
H23A C23 H23C 109.5 . .
H23B C23 H23C 109.5 . .
O2'' C24 C25 106.53(17) . .
O2'' C24 C26 108.86(18) . .
C25 C24 C26 114.06(19) . .
O2'' C24 H24A 109.1 . .
C25 C24 H24A 109.1 . .
C26 C24 H24A 109.1 . .
C24 C25 H25A 109.5 . .
C24 C25 H25B 109.5 . .
H25A C25 H25B 109.5 . .
C24 C25 H25C 109.5 . .
H25A C25 H25C 109.5 . .
H25B C25 H25C 109.5 . .
C24 C26 H26A 109.5 . .
C24 C26 H26B 109.5 . .
H26A C26 H26B 109.5 . .
C24 C26 H26C 109.5 . .
H26A C26 H26C 109.5 . .
H26B C26 H26C 109.5 . .
N1 C27 N2 109.77(18) . .
N1 C27 H27A 125.1 . .
N2 C27 H27A 125.1 . .
C29 C28 N1 109.79(17) . .
C29 C28 H28A 125.1 . .
N1 C28 H28A 125.1 . .
C28 C29 N2 104.95(16) . .
C28 C29 Sn1 118.90(14) . .
N2 C29 Sn1 136.15(13) . .
N1 C31 C34 108.52(17) . .
N1 C31 C32 106.99(17) . .
C34 C31 C32 111.9(2) . .
N1 C31 C33 108.43(17) . .
C34 C31 C33 109.9(2) . .
C32 C31 C33 111.0(2) . .
C31 C32 H32A 109.5 . .
C31 C32 H32B 109.5 . .
H32A C32 H32B 109.5 . .
C31 C32 H32C 109.5 . .
H32A C32 H32C 109.5 . .
H32B C32 H32C 109.5 . .
C31 C33 H33A 109.5 . .
C31 C33 H33B 109.5 . .
H33A C33 H33B 109.5 . .
C31 C33 H33C 109.5 . .
H33A C33 H33C 109.5 . .
H33B C33 H33C 109.5 . .
C31 C34 H34A 109.5 . .
C31 C34 H34B 109.5 . .
H34A C34 H34B 109.5 . .
C31 C34 H34C 109.5 . .
H34A C34 H34C 109.5 . .
H34B C34 H34C 109.5 . .
N2 C35 C36 108.48(17) . .
N2 C35 C38 107.26(17) . .
C36 C35 C38 112.02(18) . .
N2 C35 C37 109.07(17) . .
C36 C35 C37 109.85(19) . .
C38 C35 C37 110.06(19) . .
C35 C36 H36A 109.5 . .
C35 C36 H36B 109.5 . .
H36A C36 H36B 109.5 . .
C35 C36 H36C 109.5 . .
H36A C36 H36C 109.5 . .
H36B C36 H36C 109.5 . .
C35 C37 H37A 109.5 . .
C35 C37 H37B 109.5 . .
H37A C37 H37B 109.5 . .
C35 C37 H37C 109.5 . .
H37A C37 H37C 109.5 . .
H37B C37 H37C 109.5 . .
C35 C38 H38A 109.5 . .
C35 C38 H38B 109.5 . .
H38A C38 H38B 109.5 . .
C35 C38 H38C 109.5 . .
H38A C38 H38C 109.5 . .
H38B C38 H38C 109.5 . .
C46 C41 C42 114.53(19) . .
C46 C41 B1 120.90(18) . .
C42 C41 B1 124.36(19) . .
C43 C42 C41 122.5(2) . .
C43 C42 H42A 118.8 . .
C41 C42 H42A 118.8 . .
C42 C43 C44 121.4(2) . .
C42 C43 H43A 119.3 . .
C44 C43 H43A 119.3 . .
C45 C44 C43 118.4(2) . .
C45 C44 H44A 120.8 . .
C43 C44 H44A 120.8 . .
C44 C45 C46 119.7(2) . .
C44 C45 H45A 120.2 . .
C46 C45 H45A 120.2 . .
C45 C46 C41 123.5(2) . .
C45 C46 H46A 118.2 . .
C41 C46 H46A 118.2 . .
C52 C51 C56 114.32(19) . .
C52 C51 B1 124.74(19) . .
C56 C51 B1 120.81(18) . .
C51 C52 C53 123.0(2) . .
C51 C52 H52A 118.5 . .
C53 C52 H52A 118.5 . .
C54 C53 C52 120.4(2) . .
C54 C53 H53A 119.8 . .
C52 C53 H53A 119.8 . .
C53 C54 C55 118.6(2) . .
C53 C54 H54A 120.7 . .
C55 C54 H54A 120.7 . .
C54 C55 C56 120.3(2) . .
C54 C55 H55A 119.9 . .
C56 C55 H55A 119.9 . .
C55 C56 C51 123.5(2) . .
C55 C56 H56A 118.3 . .
C51 C56 H56A 118.3 . .
C66 C61 C62 114.4(2) . .
C66 C61 B1 123.27(19) . .
C62 C61 B1 122.28(19) . .
C63 C62 C61 123.2(2) . .
C63 C62 H62A 118.4 . .
C61 C62 H62A 118.4 . .
C62 C63 C64 120.1(2) . .
C62 C63 H63A 120.0 . .
C64 C63 H63A 120.0 . .
C65 C64 C63 118.8(2) . .
C65 C64 H64A 120.6 . .
C63 C64 H64A 120.6 . .
C64 C65 C66 120.3(2) . .
C64 C65 H65A 119.8 . .
C66 C65 H65A 119.8 . .
C65 C66 C61 123.1(2) . .
C65 C66 H66A 118.4 . .
C61 C66 H66A 118.4 . .
C72 C71 C76 114.5(2) . .
C72 C71 B1 123.69(19) . .
C76 C71 B1 121.78(19) . .
C73 C72 C71 122.9(2) . .
C73 C72 H72A 118.6 . .
C71 C72 H72A 118.6 . .
C74 C73 C72 120.0(2) . .
C74 C73 H73A 120.0 . .
C72 C73 H73A 120.0 . .
C73 C74 C75 119.2(2) . .
C73 C74 H74A 120.4 . .
C75 C74 H74A 120.4 . .
C74 C75 C76 119.8(2) . .
C74 C75 H75A 120.1 . .
C76 C75 H75A 120.1 . .
C75 C76 C71 123.5(2) . .
C75 C76 H76A 118.2 . .
C71 C76 H76A 118.2 . .

loop_
_geom_bond_atom_site_label_1
_geom_bond_atom_site_label_2
_geom_bond_distance
_geom_bond_site_symmetry_2
Sn1 C29 2.1555(19) .
Sn1 C1 2.1698(19) .
Sn1 S1 2.4181(5) 2_655
Sn1 S1 2.4357(5) .
Sn1 O2 2.5554(13) .
Sn1 O1 2.7977(13) .
S1 Sn1 2.4181(5) 2_655
P1 O1 1.4723(14) .
P1 O1' 1.5655(15) .
P1 O1'' 1.5801(14) .
P1 C2 1.790(2) .
O1'' C14 1.469(2) .
O1' C11 1.481(2) .
N1 C27 1.330(3) .
N1 C28 1.379(2) .
N1 C31 1.504(2) .
C1 C6 1.401(3) .
C1 C2 1.411(3) .
B1 C61 1.643(3) .
B1 C41 1.647(3) .
B1 C71 1.649(3) .
B1 C51 1.666(3) .
N1L C2L 1.134(3) .
C2L C1L 1.446(4) .
C1L H1A 0.9600 .
C1L H1B 0.9600 .
C1L H1C 0.9600 .
P2 O2 1.4802(14) .
P2 O2' 1.5532(14) .
P2 O2'' 1.5801(14) .
P2 C6 1.790(2) .
O2' C21 1.485(2) .
O2'' C24 1.468(2) .
N2 C27 1.337(2) .
N2 C29 1.401(2) .
N2 C35 1.508(2) .
C2 C3 1.388(3) .
C3 C4 1.400(3) .
C3 H3A 0.9300 .
C4 C5 1.399(3) .
C4 C7 1.529(3) .
C5 C6 1.392(3) .
C5 H5A 0.9300 .
C7 C8' 1.443(11) .
C7 C9' 1.465(14) .
C7 C10 1.528(4) .
C7 C9 1.536(4) .
C7 C8 1.556(4) .
C7 C10' 1.612(11) .
C8 H8A 0.9600 .
C8 H8B 0.9600 .
C8 H8C 0.9600 .
C9 H9A 0.9600 .
C9 H9B 0.9600 .
C9 H9C 0.9600 .
C10 H10A 0.9600 .
C10 H10B 0.9600 .
C10 H10C 0.9600 .
C8' H8'A 0.9600 .
C8' H8'B 0.9600 .
C8' H8'C 0.9600 .
C9' H9'A 0.9600 .
C9' H9'B 0.9600 .
C9' H9'C 0.9600 .
C10' H10D 0.9600 .
C10' H10E 0.9600 .
C10' H10F 0.9600 .
C11 C13 1.504(3) .
C11 C12 1.505(3) .
C11 H11A 0.9800 .
C12 H12A 0.9600 .
C12 H12B 0.9600 .
C12 H12C 0.9600 .
C13 H13A 0.9600 .
C13 H13B 0.9600 .
C13 H13C 0.9600 .
C14 C16 1.493(3) .
C14 C15 1.506(3) .
C14 H14A 0.9800 .
C15 H15A 0.9600 .
C15 H15B 0.9600 .
C15 H15C 0.9600 .
C16 H16A 0.9600 .
C16 H16B 0.9600 .
C16 H16C 0.9600 .
C21 C22 1.485(4) .
C21 C23 1.495(4) .
C21 H21A 0.9800 .
C22 H22A 0.9600 .
C22 H22B 0.9600 .
C22 H22C 0.9600 .
C23 H23A 0.9600 .
C23 H23B 0.9600 .
C23 H23C 0.9600 .
C24 C25 1.502(3) .
C24 C26 1.503(3) .
C24 H24A 0.9800 .
C25 H25A 0.9600 .
C25 H25B 0.9600 .
C25 H25C 0.9600 .
C26 H26A 0.9600 .
C26 H26B 0.9600 .
C26 H26C 0.9600 .
C27 H27A 0.9300 .
C28 C29 1.353(3) .
C28 H28A 0.9300 .
C31 C34 1.514(3) .
C31 C32 1.520(3) .
C31 C33 1.521(3) .
C32 H32A 0.9600 .
C32 H32B 0.9600 .
C32 H32C 0.9600 .
C33 H33A 0.9600 .
C33 H33B 0.9600 .
C33 H33C 0.9600 .
C34 H34A 0.9600 .
C34 H34B 0.9600 .
C34 H34C 0.9600 .
C35 C36 1.515(3) .
C35 C38 1.521(3) .
C35 C37 1.526(3) .
C36 H36A 0.9600 .
C36 H36B 0.9600 .
C36 H36C 0.9600 .
C37 H37A 0.9600 .
C37 H37B 0.9600 .
C37 H37C 0.9600 .
C38 H38A 0.9600 .
C38 H38B 0.9600 .
C38 H38C 0.9600 .
C41 C46 1.393(3) .
C41 C42 1.400(3) .
C42 C43 1.375(3) .
C42 H42A 0.9300 .
C43 C44 1.376(4) .
C43 H43A 0.9300 .
C44 C45 1.374(3) .
C44 H44A 0.9300 .
C45 C46 1.393(3) .
C45 H45A 0.9300 .
C46 H46A 0.9300 .
C51 C52 1.389(3) .
C51 C56 1.400(3) .
C52 C53 1.401(3) .
C52 H52A 0.9300 .
C53 C54 1.369(3) .
C53 H53A 0.9300 .
C54 C55 1.378(3) .
C54 H54A 0.9300 .
C55 C56 1.382(3) .
C55 H55A 0.9300 .
C56 H56A 0.9300 .
C61 C66 1.392(3) .
C61 C62 1.411(3) .
C62 C63 1.380(3) .
C62 H62A 0.9300 .
C63 C64 1.382(4) .
C63 H63A 0.9300 .
C64 C65 1.378(3) .
C64 H64A 0.9300 .
C65 C66 1.389(3) .
C65 H65A 0.9300 .
C66 H66A 0.9300 .
C71 C72 1.399(3) .
C71 C76 1.401(3) .
C72 C73 1.398(3) .
C72 H72A 0.9300 .
C73 C74 1.375(4) .
C73 H73A 0.9300 .
C74 C75 1.379(3) .
C74 H74A 0.9300 .
C75 C76 1.385(3) .
C75 H75A 0.9300 .
C76 H76A 0.9300 .

loop_
_geom_torsion_atom_site_label_1
_geom_torsion_atom_site_label_2
_geom_torsion_atom_site_label_3
_geom_torsion_atom_site_label_4
_geom_torsion
_geom_torsion_site_symmetry_1
_geom_torsion_site_symmetry_4
C29 Sn1 S1 Sn1 121.97(5) . 2_655
C1 Sn1 S1 Sn1 -110.91(5) . 2_655
S1 Sn1 S1 Sn1 0.0 2_655 2_655
O2 Sn1 S1 Sn1 -14.65(12) . 2_655
O1 Sn1 S1 Sn1 -173.52(3) . 2_655
O1 P1 O1'' C14 -24.30(17) . .
O1' P1 O1'' C14 -152.19(15) . .
C2 P1 O1'' C14 97.22(16) . .
O1 P1 O1' C11 -31.55(17) . .
O1'' P1 O1' C11 93.62(15) . .
C2 P1 O1' C11 -155.05(14) . .
O1' P1 O1 Sn1 -99.06(8) . .
O1'' P1 O1 Sn1 140.90(7) . .
C2 P1 O1 Sn1 21.77(9) . .
C29 Sn1 O1 P1 -150.85(9) . .
C1 Sn1 O1 P1 -28.02(8) . .
S1 Sn1 O1 P1 70.25(12) 2_655 .
S1 Sn1 O1 P1 88.59(7) . .
O2 Sn1 O1 P1 -84.09(8) . .
C29 Sn1 C1 C6 -99.84(15) . .
S1 Sn1 C1 C6 38.69(16) 2_655 .
S1 Sn1 C1 C6 134.39(14) . .
O2 Sn1 C1 C6 -28.28(14) . .
O1 Sn1 C1 C6 -163.53(16) . .
C29 Sn1 C1 C2 94.29(16) . .
S1 Sn1 C1 C2 -127.17(14) 2_655 .
S1 Sn1 C1 C2 -31.47(16) . .
O2 Sn1 C1 C2 165.86(16) . .
O1 Sn1 C1 C2 30.61(14) . .
O2 P2 O2' C21 48.32(19) . .
O2'' P2 O2' C21 -76.13(18) . .
C6 P2 O2' C21 170.59(17) . .
O2' P2 O2 Sn1 103.93(8) . .
O2'' P2 O2 Sn1 -136.04(7) . .
C6 P2 O2 Sn1 -15.81(10) . .
C29 Sn1 O2 P2 142.46(9) . .
C1 Sn1 O2 P2 23.43(8) . .
S1 Sn1 O2 P2 -92.85(7) 2_655 .
S1 Sn1 O2 P2 -77.63(14) . .
O1 Sn1 O2 P2 77.87(8) . .
O2 P2 O2'' C24 25.00(16) . .
O2' P2 O2'' C24 153.62(14) . .
C6 P2 O2'' C24 -95.91(15) . .
C6 C1 C2 C3 -8.8(3) . .
Sn1 C1 C2 C3 157.50(15) . .
C6 C1 C2 P1 164.50(14) . .
Sn1 C1 C2 P1 -29.2(2) . .
O1 P1 C2 C3 171.18(16) . .
O1' P1 C2 C3 -61.05(18) . .
O1'' P1 C2 C3 48.02(18) . .
O1 P1 C2 C1 -1.98(17) . .
O1' P1 C2 C1 125.79(15) . .
O1'' P1 C2 C1 -125.15(14) . .
C1 C2 C3 C4 -0.2(3) . .
P1 C2 C3 C4 -173.15(15) . .
C2 C3 C4 C5 8.4(3) . .
C2 C3 C4 C7 -172.87(18) . .
C3 C4 C5 C6 -7.6(3) . .
C7 C4 C5 C6 173.75(18) . .
C4 C5 C6 C1 -1.5(3) . .
C4 C5 C6 P2 172.44(15) . .
C2 C1 C6 C5 9.6(3) . .
Sn1 C1 C6 C5 -157.13(14) . .
C2 C1 C6 P2 -164.64(14) . .
Sn1 C1 C6 P2 28.62(19) . .
O2 P2 C6 C5 -179.10(15) . .
O2' P2 C6 C5 52.89(17) . .
O2'' P2 C6 C5 -56.69(18) . .
O2 P2 C6 C1 -4.89(17) . .
O2' P2 C6 C1 -132.89(14) . .
O2'' P2 C6 C1 117.53(14) . .
C5 C4 C7 C8' -47.8(6) . .
C3 C4 C7 C8' 133.6(6) . .
C5 C4 C7 C9' 76.2(6) . .
C3 C4 C7 C9' -102.4(6) . .
C5 C4 C7 C10 -129.2(2) . .
C3 C4 C7 C10 52.2(3) . .
C5 C4 C7 C9 109.2(3) . .
C3 C4 C7 C9 -69.4(3) . .
C5 C4 C7 C8 -10.5(3) . .
C3 C4 C7 C8 170.9(3) . .
C5 C4 C7 C10' -168.8(5) . .
C3 C4 C7 C10' 12.6(6) . .
P1 O1' C11 C13 -71.1(2) . .
P1 O1' C11 C12 165.94(14) . .
P1 O1'' C14 C16 -99.41(19) . .
P1 O1'' C14 C15 137.44(16) . .
P2 O2' C21 C22 102.1(2) . .
P2 O2' C21 C23 -136.43(17) . .
P2 O2'' C24 C25 -149.79(16) . .
P2 O2'' C24 C26 86.8(2) . .
C28 N1 C27 N2 0.2(2) . .
C31 N1 C27 N2 175.17(18) . .
C29 N2 C27 N1 0.0(2) . .
C35 N2 C27 N1 -177.89(18) . .
C27 N1 C28 C29 -0.3(2) . .
C31 N1 C28 C29 -175.11(18) . .
N1 C28 C29 N2 0.3(2) . .
N1 C28 C29 Sn1 -179.26(12) . .
C27 N2 C29 C28 -0.2(2) . .
C35 N2 C29 C28 177.60(19) . .
C27 N2 C29 Sn1 179.25(16) . .
C35 N2 C29 Sn1 -3.0(3) . .
C1 Sn1 C29 C28 -10.86(18) . .
S1 Sn1 C29 C28 -145.22(14) 2_655 .
S1 Sn1 C29 C28 112.13(15) . .
O2 Sn1 C29 C28 -79.54(16) . .
O1 Sn1 C29 C28 50.52(15) . .
C1 Sn1 C29 N2 169.79(18) . .
S1 Sn1 C29 N2 35.4(2) 2_655 .
S1 Sn1 C29 N2 -67.2(2) . .
O2 Sn1 C29 N2 101.12(19) . .
O1 Sn1 C29 N2 -128.8(2) . .
C27 N1 C31 C34 35.4(3) . .
C28 N1 C31 C34 -150.7(2) . .
C27 N1 C31 C32 -85.4(3) . .
C28 N1 C31 C32 88.5(2) . .
C27 N1 C31 C33 154.7(2) . .
C28 N1 C31 C33 -31.3(3) . .
C27 N2 C35 C36 -126.9(2) . .
C29 N2 C35 C36 55.7(3) . .
C27 N2 C35 C38 112.0(2) . .
C29 N2 C35 C38 -65.5(2) . .
C27 N2 C35 C37 -7.2(3) . .
C29 N2 C35 C37 175.34(19) . .
C61 B1 C41 C46 -82.8(2) . .
C71 B1 C41 C46 156.02(19) . .
C51 B1 C41 C46 37.4(3) . .
C61 B1 C41 C42 91.7(2) . .
C71 B1 C41 C42 -29.5(3) . .
C51 B1 C41 C42 -148.1(2) . .
C46 C41 C42 C43 0.1(3) . .
B1 C41 C42 C43 -174.7(2) . .
C41 C42 C43 C44 -0.1(4) . .
C42 C43 C44 C45 0.5(4) . .
C43 C44 C45 C46 -0.9(4) . .
C44 C45 C46 C41 0.9(4) . .
C42 C41 C46 C45 -0.5(3) . .
B1 C41 C46 C45 174.5(2) . .
C61 B1 C51 C52 15.0(3) . .
C41 B1 C51 C52 -103.4(2) . .
C71 B1 C51 C52 135.9(2) . .
C61 B1 C51 C56 -169.39(19) . .
C41 B1 C51 C56 72.2(2) . .
C71 B1 C51 C56 -48.5(3) . .
C56 C51 C52 C53 1.3(3) . .
B1 C51 C52 C53 177.2(2) . .
C51 C52 C53 C54 -1.4(4) . .
C52 C53 C54 C55 0.2(4) . .
C53 C54 C55 C56 0.8(3) . .
C54 C55 C56 C51 -0.8(4) . .
C52 C51 C56 C55 -0.2(3) . .
B1 C51 C56 C55 -176.3(2) . .
C41 B1 C61 C66 -17.7(3) . .
C71 B1 C61 C66 104.5(2) . .
C51 B1 C61 C66 -135.6(2) . .
C41 B1 C61 C62 164.11(19) . .
C71 B1 C61 C62 -73.7(2) . .
C51 B1 C61 C62 46.2(3) . .
C66 C61 C62 C63 1.4(3) . .
B1 C61 C62 C63 179.7(2) . .
C61 C62 C63 C64 -1.2(4) . .
C62 C63 C64 C65 0.3(4) . .
C63 C64 C65 C66 0.4(4) . .
C64 C65 C66 C61 -0.2(3) . .
C62 C61 C66 C65 -0.7(3) . .
B1 C61 C66 C65 -179.0(2) . .
C61 B1 C71 C72 22.2(3) . .
C41 B1 C71 C72 142.5(2) . .
C51 B1 C71 C72 -99.4(2) . .
C61 B1 C71 C76 -160.75(19) . .
C41 B1 C71 C76 -40.5(3) . .
C51 B1 C71 C76 77.6(2) . .
C76 C71 C72 C73 -1.9(3) . .
B1 C71 C72 C73 175.3(2) . .
C71 C72 C73 C74 0.5(4) . .
C72 C73 C74 C75 0.7(4) . .
C73 C74 C75 C76 -0.3(4) . .
C74 C75 C76 C71 -1.4(4) . .
C72 C71 C76 C75 2.4(3) . .
B1 C71 C76 C75 -174.9(2) . .
